data_7702873
loop_
_publ_author_name
'Lysenko, Andrey B.'
'Senchyk, Ganna A.'
'Lincke, J\"org'
'L\"assig, Daniel'
'Fokin, Andrey A.'
'Butova, Ekaterina D.'
'Schreiner, Peter R.'
'Krautscheid, Harald'
'Domasevitch, Konstantin V.'

_publ_section_title
;
 Metal oxide-organic frameworks (MOOFs), a new series of coordination
 hybrids constructed from molybdenum(VI) oxide and bitopic 1,2,4-triazole
 linkers.
;
_journal_issue 17
_journal_name_full 'Dalton transactions (Cambridge, England : 2003)'
_journal_page_first 4223
_journal_page_last 4231
_journal_paper_doi 10.1039/b922732f
_journal_volume 39
_journal_year 2010
_chemical_formula_moiety 'C12 H16 Mo4 N12 O12'
_chemical_formula_sum 'C12 H16 Mo4 N12 O12'
_chemical_formula_weight 904.13
_chemical_name_common
;Molybdenum(VI) oxide 2:1 complex with 1,2-bis(1,2,4-triazol-4-
yl)ethane
;
_chemical_name_systematic
;
Molybdenum(VI) oxide 2:1 complex with 1,2-bis(1,2,4-triazol-4-yl)ethane
;
_space_group_IT_number 60
_space_group_name_Hall '-P 2n 2ab'
_space_group_name_H-M_alt 'P b c n'
_symmetry_cell_setting orthorhombic
_symmetry_Int_Tables_number 60
_symmetry_space_group_name_H-M 'P b c n'
_atom_sites_solution_hydrogens geom
_atom_sites_solution_primary direct
_atom_sites_solution_secondary difmap
_audit_creation_method SHELXL-97
_cell_angle_alpha 90.00
_cell_angle_beta 90.00
_cell_angle_gamma 90.00
_cell_formula_units_Z 4
_cell_length_a 15.2779(16)
_cell_length_b 12.6491(13)
_cell_length_c 12.1712(11)
_cell_measurement_reflns_used 8000
_cell_measurement_temperature 213(2)
_cell_measurement_theta_max 26.28
_cell_measurement_theta_min 2.09
_cell_volume 2352.1(4)
_computing_cell_refinement 'IPDS Software (Stoe & Cie, 2000)'
_computing_data_collection 'IPDS Software (Stoe & Cie, 2000)'
_computing_data_reduction 'IPDS Software (Stoe & Cie, 2000)'
_computing_molecular_graphics 'Diamond 2.1e (Brandenburg, 1999)'
_computing_publication_material 'WinGX 1.70.01 (Farrugia, 1999)'
_computing_structure_refinement 'SHELXL-97 (Sheldrick, 1997)'
_computing_structure_solution 'SHELXS-97 (Sheldrick, 1997)'
_diffrn_ambient_temperature 213(2)
_diffrn_measured_fraction_theta_full 0.984
_diffrn_measured_fraction_theta_max 0.984
_diffrn_measurement_device_type 'Stoe Imaging plate diffraction system'
_diffrn_measurement_method '\f oscillation scans'
_diffrn_radiation_monochromator graphite
_diffrn_radiation_source 'fine-focus sealed tube'
_diffrn_radiation_type MoK\a
_diffrn_radiation_wavelength 0.71073
_diffrn_reflns_av_R_equivalents 0.0710
_diffrn_reflns_av_sigmaI/netI 0.1020
_diffrn_reflns_limit_h_max 18
_diffrn_reflns_limit_h_min -15
_diffrn_reflns_limit_k_max 15
_diffrn_reflns_limit_k_min -13
_diffrn_reflns_limit_l_max 14
_diffrn_reflns_limit_l_min -15
_diffrn_reflns_number 10718
_diffrn_reflns_theta_full 26.28
_diffrn_reflns_theta_max 26.28
_diffrn_reflns_theta_min 2.09
_diffrn_standards_decay_% 0
_exptl_absorpt_coefficient_mu 2.172
_exptl_absorpt_correction_T_max 0.8807
_exptl_absorpt_correction_T_min 0.7508
_exptl_absorpt_correction_type numerical
_exptl_absorpt_process_details 'X-RED (Stoe & Cie, 2001) and X-SHAPE (Stoe & Cie, 1999)'
_exptl_crystal_colour colorless
_exptl_crystal_density_diffrn 2.553
_exptl_crystal_density_method 'not measured'
_exptl_crystal_description prism
_exptl_crystal_F_000 1744
_exptl_crystal_size_max 0.14
_exptl_crystal_size_mid 0.10
_exptl_crystal_size_min 0.06
_refine_diff_density_max 1.142
_refine_diff_density_min -1.108
_refine_diff_density_rms 0.223
_refine_ls_extinction_method none
_refine_ls_goodness_of_fit_ref 0.998
_refine_ls_hydrogen_treatment constr
_refine_ls_matrix_type full
_refine_ls_number_parameters 190
_refine_ls_number_reflns 2342
_refine_ls_number_restraints 0
_refine_ls_restrained_S_all 0.986
_refine_ls_R_factor_all 0.0805
_refine_ls_R_factor_gt 0.0543
_refine_ls_shift/su_max 0.000
_refine_ls_shift/su_mean 0.000
_refine_ls_structure_factor_coef Fsqd
_refine_ls_weighting_details 'calc w=1/[\s^2^(Fo^2^)+(0.0678P)^2^+0.0000P] where P=(Fo^2^+2Fc^2^)/3'
_refine_ls_weighting_scheme calc
_refine_ls_wR_factor_gt 0.1194
_refine_ls_wR_factor_ref 0.1369
_reflns_number_gt 1279
_reflns_number_total 2342
_reflns_threshold_expression >2sigma(I)
_cod_data_source_file b922732f.txt
_cod_data_source_block (1)
_cod_database_code 7702873

loop_
_symmetry_equiv_pos_as_xyz
'x, y, z'
'-x+1/2, -y+1/2, z+1/2'
'x+1/2, -y+1/2, -z'
'-x, y, -z+1/2'
'-x, -y, -z'
'x-1/2, y-1/2, -z-1/2'
'-x-1/2, y-1/2, z'
'x, -y, z-1/2'

loop_
_atom_site_label
_atom_site_type_symbol
_atom_site_fract_x
_atom_site_fract_y
_atom_site_fract_z
_atom_site_U_iso_or_equiv
_atom_site_adp_type
_atom_site_occupancy
_atom_site_symmetry_multiplicity
_atom_site_calc_flag
_atom_site_refinement_flags
_atom_site_disorder_assembly
_atom_site_disorder_group
Mo1 Mo 0.75313(8) 0.62643(6) 0.40570(8) 0.0109(4) Uani 1 1 d . A -1
Mo2 Mo 0.65433(7) 0.74699(8) 0.65596(8) 0.0127(4) Uani 1 1 d . A -1
O1 O 0.6847(5) 0.6635(5) 0.5293(6) 0.017(2) Uani 1 1 d . A -1
O2 O 0.8186(6) 0.6651(5) 0.2772(6) 0.017(2) Uani 1 1 d . A -1
O3 O 0.8322(6) 0.5497(6) 0.4657(6) 0.024(2) Uani 1 1 d . A -1
O4 O 0.6822(6) 0.5399(6) 0.3483(6) 0.025(2) Uani 1 1 d . A -1
O5 O 0.5791(6) 0.8295(6) 0.5954(6) 0.028(2) Uani 1 1 d . A -1
O6 O 0.5937(6) 0.6521(6) 0.7177(6) 0.027(2) Uani 1 1 d . A -1
N1 N 0.8223(7) 0.7789(8) 0.4824(10) 0.0201(13) Uani 1 1 d U A -1
N2 N 0.7849(7) 0.8338(7) 0.5700(8) 0.0199(13) Uani 1 1 d U A -1
N3 N 0.9130(7) 0.9020(7) 0.5353(8) 0.0202(13) Uani 1 1 d U A -1
N4 N 0.6779(7) 0.7720(7) 0.3263(7) 0.0148(12) Uani 1 1 d U A -1
N5 N 0.7127(7) 0.8282(7) 0.2345(8) 0.0147(12) Uani 1 1 d U A -1
N6 N 0.5972(7) 0.9097(7) 0.2837(7) 0.0146(12) Uani 1 1 d U A -1
C1 C 0.8973(9) 0.8235(9) 0.4604(10) 0.0200(14) Uani 1 1 d U A -1
H1 H 0.9347 0.8046 0.4022 0.024 Uiso 1 1 calc R A -1
C2 C 0.8386(9) 0.9063(9) 0.5971(10) 0.0200(13) Uani 1 1 d U A -1
H2 H 0.8283 0.9564 0.6526 0.024 Uiso 1 1 calc R A -1
C3 C 0.9952(9) 0.9683(9) 0.5482(9) 0.0220(17) Uani 1 1 d U A -1
H3A H 1.0467 0.9214 0.5579 0.026 Uiso 1 1 d . B -1
H3B H 0.9925 1.0105 0.6151 0.026 Uiso 1 1 d . C -1
C4 C 0.6077(9) 0.8253(8) 0.3549(9) 0.0147(12) Uani 1 1 d U A -1
H4 H 0.5706 0.8088 0.4140 0.018 Uiso 1 1 calc R A -1
C5 C 0.6652(9) 0.9074(8) 0.2113(10) 0.0147(12) Uani 1 1 d U A -1
H5 H 0.6753 0.9560 0.1542 0.018 Uiso 1 1 calc R A -1
C6 C 0.5304(9) 0.9950(8) 0.2959(9) 0.0153(15) Uani 1 1 d U A -1
H6A H 0.5594 1.0627 0.3043 0.018 Uiso 1 1 d . D -1
H6B H 0.4985 0.9832 0.3651 0.018 Uiso 1 1 d . E -1

loop_
_atom_site_aniso_label
_atom_site_aniso_U_11
_atom_site_aniso_U_22
_atom_site_aniso_U_33
_atom_site_aniso_U_23
_atom_site_aniso_U_13
_atom_site_aniso_U_12
Mo1 0.0135(8) 0.0107(6) 0.0085(6) 0.0005(5) 0.0025(5) 0.0010(5)
Mo2 0.0091(7) 0.0193(6) 0.0098(6) -0.0036(5) -0.0001(6) 0.0018(5)
O1 0.014(6) 0.015(4) 0.023(5) -0.006(4) 0.002(4) -0.004(4)
O2 0.024(6) 0.015(4) 0.012(5) -0.003(4) 0.003(4) 0.007(4)
O3 0.030(7) 0.031(5) 0.012(5) 0.001(4) -0.001(4) 0.012(4)
O4 0.014(6) 0.035(5) 0.024(5) -0.011(4) 0.005(5) -0.015(4)
O5 0.028(7) 0.043(5) 0.012(5) -0.012(4) -0.011(4) 0.022(5)
O6 0.037(7) 0.031(5) 0.012(5) -0.011(4) 0.012(4) -0.010(4)
N1 0.013(4) 0.023(3) 0.024(3) -0.011(2) 0.000(3) -0.001(2)
N2 0.013(4) 0.023(3) 0.024(3) -0.010(2) 0.000(3) -0.001(2)
N3 0.014(4) 0.023(3) 0.024(3) -0.011(2) 0.000(3) -0.001(2)
N4 0.011(3) 0.019(2) 0.015(3) 0.000(2) 0.004(2) 0.004(2)
N5 0.011(3) 0.018(2) 0.015(3) 0.000(2) 0.004(2) 0.004(2)
N6 0.011(3) 0.018(2) 0.015(3) 0.001(2) 0.004(2) 0.004(2)
C1 0.014(4) 0.023(3) 0.024(3) -0.011(2) 0.000(3) -0.001(2)
C2 0.014(4) 0.023(3) 0.024(3) -0.010(2) 0.000(3) -0.001(2)
C3 0.015(4) 0.025(3) 0.026(3) -0.010(3) 0.000(3) -0.001(3)
C4 0.011(3) 0.019(2) 0.015(3) 0.000(2) 0.004(2) 0.004(2)
C5 0.011(3) 0.018(2) 0.015(3) 0.001(2) 0.004(2) 0.004(2)
C6 0.010(4) 0.019(3) 0.017(3) 0.002(3) 0.004(3) 0.004(3)

loop_
_atom_type_symbol
_atom_type_description
_atom_type_scat_dispersion_real
_atom_type_scat_dispersion_imag
_atom_type_scat_source
C C 0.0033 0.0016 'International Tables Vol C Tables 4.2.6.8 and 6.1.1.4'
H H 0.0000 0.0000 'International Tables Vol C Tables 4.2.6.8 and 6.1.1.4'
N N 0.0061 0.0033 'International Tables Vol C Tables 4.2.6.8 and 6.1.1.4'
O O 0.0106 0.0060 'International Tables Vol C Tables 4.2.6.8 and 6.1.1.4'
Mo Mo -1.6832 0.6857 'International Tables Vol C Tables 4.2.6.8 and 6.1.1.4'

loop_
_geom_angle_atom_site_label_1
_geom_angle_atom_site_label_2
_geom_angle_atom_site_label_3
_geom_angle
O4 Mo1 O3 105.1(4)
O4 Mo1 O1 97.8(4)
O3 Mo1 O1 101.0(3)
O4 Mo1 O2 99.3(3)
O3 Mo1 O2 97.2(4)
O1 Mo1 O2 150.8(3)
O4 Mo1 N4 91.3(4)
O3 Mo1 N4 162.5(4)
O1 Mo1 N4 82.2(3)
O2 Mo1 N4 73.9(3)
O4 Mo1 N1 165.3(4)
O3 Mo1 N1 88.8(4)
O1 Mo1 N1 74.5(3)
O2 Mo1 N1 83.2(4)
N4 Mo1 N1 75.4(4)
O6 Mo2 O5 104.8(5)
O6 Mo2 O1 95.7(3)
O5 Mo2 O1 98.7(3)
O6 Mo2 N2 158.7(4)
O5 Mo2 N2 95.0(4)
O1 Mo2 N2 73.4(3)
Mo1 O1 Mo2 155.0(4)
C1 N1 N2 107.6(10)
C1 N1 Mo1 131.1(8)
N2 N1 Mo1 121.3(8)
C2 N2 N1 106.9(11)
C2 N2 Mo2 136.1(9)
N1 N2 Mo2 115.3(7)
C2 N3 C1 104.5(10)
C2 N3 C3 127.6(9)
C1 N3 C3 127.9(10)
C4 N4 N5 104.8(9)
C4 N4 Mo1 133.3(7)
N5 N4 Mo1 121.6(7)
C5 N5 N4 110.8(10)
C5 N6 C4 107.4(10)
C5 N6 C6 127.0(9)
C4 N6 C6 125.1(9)
N1 C1 N3 109.3(11)
N1 C1 H1 125.4
N3 C1 H1 125.4
N2 C2 N3 111.5(11)
N2 C2 H2 124.3
N3 C2 H2 124.3
N3 C3 H3A 109.8
N3 C3 H3B 110.8
H3A C3 H3B 105.2
N4 C4 N6 109.0(10)
N4 C4 H4 125.5
N6 C4 H4 125.5
N5 C5 N6 108.0(10)
N5 C5 H5 126.0
N6 C5 H5 126.0
N6 C6 H6A 109.7
N6 C6 H6B 108.3
H6A C6 H6B 105.6

loop_
_geom_bond_atom_site_label_1
_geom_bond_atom_site_label_2
_geom_bond_distance
Mo1 O4 1.691(8)
Mo1 O3 1.713(8)
Mo1 O1 1.891(8)
Mo1 O2 1.921(8)
Mo1 N4 2.376(9)
Mo1 N1 2.389(9)
Mo2 O6 1.692(8)
Mo2 O5 1.718(8)
Mo2 O1 1.925(7)
Mo2 N2 2.506(11)
N1 C1 1.305(15)
N1 N2 1.395(13)
N2 C2 1.274(15)
N3 C2 1.364(16)
N3 C1 1.370(14)
N3 C3 1.518(16)
N4 C4 1.314(15)
N4 N5 1.427(12)
N5 C5 1.268(14)
N6 C5 1.363(15)
N6 C4 1.385(14)
N6 C6 1.492(15)
C1 H1 0.9400
C2 H2 0.9400
C3 H3A 0.9923
C3 H3B 0.9742
C4 H4 0.9400
C5 H5 0.9400
C6 H6A 0.9690
C6 H6B 0.9848

loop_
_geom_torsion_atom_site_label_1
_geom_torsion_atom_site_label_2
_geom_torsion_atom_site_label_3
_geom_torsion_atom_site_label_4
_geom_torsion
O4 Mo1 O1 Mo2 -167.5(11)
O3 Mo1 O1 Mo2 85.3(11)
O2 Mo1 O1 Mo2 -42.1(15)
N4 Mo1 O1 Mo2 -77.2(11)
N1 Mo1 O1 Mo2 -0.3(10)
O6 Mo2 O1 Mo1 -158.2(11)
O5 Mo2 O1 Mo1 95.8(11)
N2 Mo2 O1 Mo1 3.2(10)
O4 Mo1 N1 C1 -129.5(15)
O3 Mo1 N1 C1 68.7(14)
O1 Mo1 N1 C1 170.5(14)
O2 Mo1 N1 C1 -28.6(13)
N4 Mo1 N1 C1 -103.7(14)
O4 Mo1 N1 N2 54(2)
O3 Mo1 N1 N2 -107.4(10)
O1 Mo1 N1 N2 -5.6(9)
O2 Mo1 N1 N2 155.2(10)
N4 Mo1 N1 N2 80.1(10)
C1 N1 N2 C2 -0.9(14)
Mo1 N1 N2 C2 176.0(9)
C1 N1 N2 Mo2 -168.6(9)
Mo1 N1 N2 Mo2 8.3(12)
O6 Mo2 N2 C2 -107.7(14)
O5 Mo2 N2 C2 93.5(12)
O1 Mo2 N2 C2 -168.9(13)
O6 Mo2 N2 N1 55.2(13)
O5 Mo2 N2 N1 -103.6(8)
O1 Mo2 N2 N1 -6.0(8)
O4 Mo1 N4 C4 82.3(11)
O3 Mo1 N4 C4 -117.3(14)
O1 Mo1 N4 C4 -15.4(10)
O2 Mo1 N4 C4 -178.4(11)
N1 Mo1 N4 C4 -91.4(11)
O4 Mo1 N4 N5 -105.3(8)
O3 Mo1 N4 N5 55.1(14)
O1 Mo1 N4 N5 157.0(8)
O2 Mo1 N4 N5 -6.0(7)
N1 Mo1 N4 N5 81.0(8)
C4 N4 N5 C5 -0.7(13)
Mo1 N4 N5 C5 -174.9(8)
N2 N1 C1 N3 3.7(15)
Mo1 N1 C1 N3 -172.8(9)
C2 N3 C1 N1 -4.9(14)
C3 N3 C1 N1 174.1(11)
N1 N2 C2 N3 -2.3(14)
Mo2 N2 C2 N3 161.6(9)
C1 N3 C2 N2 4.4(14)
C3 N3 C2 N2 -174.6(10)
N5 N4 C4 N6 1.2(12)
Mo1 N4 C4 N6 174.5(7)
C5 N6 C4 N4 -1.3(13)
C6 N6 C4 N4 -173.4(10)
N4 N5 C5 N6 -0.1(14)
C4 N6 C5 N5 0.8(13)
C6 N6 C5 N5 172.7(11)
